data_1535388
loop_
_publ_author_name
'Teske, C.L.'
'Lehnert, N.'
'Bensch, W.'

_publ_section_title
;
 On polychalcogenides of thallium with M2 Q11 groups as a structural
 building block. II. Tl4 Ta2 Se11 : synthesis, crystal structure,
 properties and spectroscopic investigations of the first polyselenide
 being composed of a discrete (Ta2 Se11)(4-) anion
;
_journal_name_full 'Zeitschrift fuer Anorganische und Allgemeine Chemie'
_journal_page_first 2651
_journal_page_last 2655
_journal_volume 628
_journal_year 2002
_chemical_formula_sum 'Se11 Ta2 Tl4'
_chemical_name_systematic 'Tl4 (Ta2 Se3 (Se2)4)'
_space_group_IT_number 2
_symmetry_space_group_name_Hall '-P 1'
_symmetry_space_group_name_H-M 'P -1'
_cell_angle_alpha 73.03
_cell_angle_beta 89.21
_cell_angle_gamma 85.72
_cell_formula_units_Z 2
_cell_length_a 7.996
_cell_length_b 9.159
_cell_length_c 13.668
_cell_volume 954.692
_citation_journal_id_ASTM ZAACAB
_cod_data_source_file Teske_ZAACAB_2002_700.cif
_cod_data_source_block Se11Ta2Tl4
_cod_original_cell_volume 954.6925
_cod_database_code 1535388

loop_
_symmetry_equiv_pos_as_xyz
x,y,z
-x,-y,-z

loop_
_atom_site_label
_atom_site_type_symbol
_atom_site_fract_x
_atom_site_fract_y
_atom_site_fract_z
_atom_site_occupancy
_atom_site_U_iso_or_equiv
Se11 Se-2 0.0181 0.7068 0.5322 1 0.0
Ta2 Ta+5 0.12118 0.36734 0.30306 1 0.0
Se5 Se-1 0.3941 0.0769 0.7528 1 0.0
Tl4 Tl+1 0.24623 0.41505 0.58267 1 0.0
Se1 Se-2 0.272 0.037 0.0386 1 0.0
Tl3 Tl+1 0.50907 0.28167 0.88491 1 0.0
Se4 Se-2 0.0292 0.1279 0.2511 1 0.0
Se10 Se-1 0.3932 0.1827 0.3731 1 0.0
Tl1 Tl+1 0.05608 0.76081 0.98221 1 0.0
Se9 Se-1 0.0494 0.6604 0.2463 1 0.0
Se3 Se-1 0.263 0.4029 0.1085 1 0.0
Se6 Se-1 0.3529 0.8509 0.3344 1 0.0
Tl2 Tl+1 0.21311 0.97368 0.57094 1 0.0
Ta1 Ta+5 0.33899 0.10683 0.18968 1 0.0
Se8 Se-1 0.1257 0.4928 0.815 1 0.0
Se2 Se-1 0.4523 0.6895 0.8808 1 0.0
Se7 Se-1 0.401 0.448 0.3499 1 0.0
